data_4514293
loop_
_publ_author_name
'Lortie, John L.'
'Dudding, Travis'
'Gabidullin, Bulat M.'
'Nikonov, Georgii I.'

_publ_section_title
;
 Zinc-Catalyzed Hydrosilylation and Hydroboration of N-Heterocycles
;
_journal_issue 12
_journal_name_full 'ACS Catalysis'
_journal_page_first 8454
_journal_paper_doi 10.1021/acscatal.7b02811
_journal_volume 7
_journal_year 2017
_chemical_formula_sum 'C46 H48 N4 Zn'
_chemical_formula_weight 722.25
_space_group_crystal_system triclinic
_space_group_IT_number 2
_space_group_name_Hall '-P 1'
_space_group_name_H-M_alt 'P -1'
_symmetry_space_group_name_Hall '-P 1'
_symmetry_space_group_name_H-M 'P -1'
_atom_sites_solution_hydrogens geom
_audit_creation_method SHELXL-2014/7
_cell_angle_alpha 66.838(2)
_cell_angle_beta 73.267(2)
_cell_angle_gamma 64.731(2)
_cell_formula_units_Z 2
_cell_length_a 12.1191(18)
_cell_length_b 13.987(2)
_cell_length_c 14.338(2)
_cell_measurement_reflns_used 9366
_cell_measurement_temperature 200(2)
_cell_measurement_theta_max 26.41
_cell_measurement_theta_min 2.61
_cell_volume 1999.6(5)
_computing_cell_refinement 'APEX II (Bruker, 2009)'
_computing_data_collection 'APEX II (Bruker, 2009)'
_computing_data_reduction 'SAINT (Bruker)'
_computing_molecular_graphics 'Mercury (Macrae et al., 2008)'
_computing_publication_material 'CIFTAB (Sheldrick, 1997)'
_computing_structure_refinement 'SHELXL-2014/7 (Sheldrick, 2014)'
_computing_structure_solution 'XT (Sheldrick, 2014)'
_diffrn_ambient_temperature 200(2)
_diffrn_measured_fraction_theta_full 0.998
_diffrn_measured_fraction_theta_max 0.958
_diffrn_measurement_device_type 'Bruker APEX-II CCD'
_diffrn_measurement_method '\f and \w scans'
_diffrn_radiation_type MoK\a
_diffrn_radiation_wavelength 0.71073
_diffrn_reflns_av_R_equivalents 0.0229
_diffrn_reflns_av_unetI/netI 0.0330
_diffrn_reflns_Laue_measured_fraction_full 0.998
_diffrn_reflns_Laue_measured_fraction_max 0.958
_diffrn_reflns_limit_h_max 15
_diffrn_reflns_limit_h_min -15
_diffrn_reflns_limit_k_max 18
_diffrn_reflns_limit_k_min -18
_diffrn_reflns_limit_l_max 19
_diffrn_reflns_limit_l_min -18
_diffrn_reflns_number 24240
_diffrn_reflns_point_group_measured_fraction_full 0.998
_diffrn_reflns_point_group_measured_fraction_max 0.958
_diffrn_reflns_theta_full 25.242
_diffrn_reflns_theta_max 28.417
_diffrn_reflns_theta_min 1.878
_exptl_absorpt_coefficient_mu 0.650
_exptl_absorpt_correction_T_max 0.7457
_exptl_absorpt_correction_T_min 0.6817
_exptl_absorpt_correction_type multi-scan
_exptl_absorpt_process_details 'SADABS, Bruker (2003)'
_exptl_crystal_colour orange
_exptl_crystal_density_diffrn 1.200
_exptl_crystal_description block
_exptl_crystal_F_000 764
_exptl_crystal_size_max 0.526
_exptl_crystal_size_mid 0.353
_exptl_crystal_size_min 0.286
_refine_diff_density_max 0.501
_refine_diff_density_min -0.411
_refine_diff_density_rms 0.055
_refine_ls_extinction_method none
_refine_ls_goodness_of_fit_ref 1.056
_refine_ls_hydrogen_treatment constr
_refine_ls_matrix_type full
_refine_ls_number_parameters 508
_refine_ls_number_reflns 9633
_refine_ls_number_restraints 274
_refine_ls_restrained_S_all 1.069
_refine_ls_R_factor_all 0.0751
_refine_ls_R_factor_gt 0.0457
_refine_ls_shift/su_max 0.007
_refine_ls_shift/su_mean 0.000
_refine_ls_structure_factor_coef Fsqd
_refine_ls_weighting_details 'w=1/[\s^2^(Fo^2^)+(0.0794P)^2^+0.5077P] where P=(Fo^2^+2Fc^2^)/3'
_refine_ls_weighting_scheme calc
_refine_ls_wR_factor_gt 0.1240
_refine_ls_wR_factor_ref 0.1462
_reflns_Friedel_coverage 0.000
_reflns_number_gt 6920
_reflns_number_total 9633
_reflns_threshold_expression 'I > 2\s(I)'
_cod_data_source_file cs7b02811_si_002.cif
_cod_data_source_block shelx
_cod_depositor_comments 'Adding full bibliography for 4514293.cif.'
_cod_database_code 4514293
_shelx_shelxl_version_number 2014/7
_shelx_space_group_comment
;
The symmetry employed for this shelxl refinement is uniquely defined
by the following loop, which should always be used as a source of
symmetry information in preference to the above space-group names.
They are only intended as comments.
;
_shelx_estimated_absorpt_t_min 0.726
_shelx_estimated_absorpt_t_max 0.836

loop_
_space_group_symop_operation_xyz
'x, y, z'
'-x, -y, -z'

loop_
_atom_site_label
_atom_site_type_symbol
_atom_site_fract_x
_atom_site_fract_y
_atom_site_fract_z
_atom_site_U_iso_or_equiv
_atom_site_adp_type
_atom_site_occupancy
_atom_site_site_symmetry_order
_atom_site_calc_flag
_atom_site_refinement_flags_posn
_atom_site_refinement_flags_adp
_atom_site_refinement_flags_occupancy
_atom_site_disorder_assembly
_atom_site_disorder_group
Zn1 Zn 0.23636(2) 0.26357(2) 0.28281(2) 0.04113(10) Uani 1 1 d . . . . .
C1 C 0.1510(2) 0.2688(2) 0.59631(19) 0.0515(6) Uani 1 1 d . . . . .
H1A H 0.0684 0.3262 0.5941 0.077 Uiso 1 1 calc R U . . .
H1B H 0.1996 0.2837 0.6295 0.077 Uiso 1 1 calc R U . . .
H1C H 0.1444 0.1957 0.6353 0.077 Uiso 1 1 calc R U . . .
C2 C 0.2139(2) 0.27018(18) 0.48826(17) 0.0406(5) Uani 1 1 d . . . . .
C3 C 0.3326(2) 0.27518(19) 0.46306(18) 0.0445(5) Uani 1 1 d . . . . .
H3A H 0.3536 0.2987 0.5072 0.053 Uiso 1 1 calc R U . . .
C4 C 0.4243(2) 0.2502(2) 0.38156(19) 0.0449(5) Uani 1 1 d . . . . .
C5 C 0.5527(3) 0.2361(3) 0.3890(2) 0.0637(7) Uani 1 1 d . . . . .
H5A H 0.6063 0.1579 0.4002 0.096 Uiso 1 1 calc R U . . .
H5B H 0.5493 0.2591 0.4464 0.096 Uiso 1 1 calc R U . . .
H5C H 0.5858 0.2823 0.3251 0.096 Uiso 1 1 calc R U . . .
C6 C 0.0450(2) 0.24027(19) 0.46908(17) 0.0402(5) Uani 1 1 d . . . . .
C7 C 0.0536(2) 0.1293(2) 0.51695(18) 0.0449(5) Uani 1 1 d . . . . .
C8 C -0.0542(3) 0.1061(2) 0.5577(2) 0.0551(6) Uani 1 1 d . . . . .
H8A H -0.0496 0.0312 0.5921 0.066 Uiso 1 1 calc R U . . .
C9 C -0.1679(3) 0.1906(3) 0.5486(2) 0.0611(7) Uani 1 1 d . . . . .
H9A H -0.2412 0.1738 0.5758 0.073 Uiso 1 1 calc R U . . .
C10 C -0.1747(2) 0.2994(3) 0.5000(2) 0.0559(7) Uani 1 1 d . . . . .
H10A H -0.2534 0.3570 0.4935 0.067 Uiso 1 1 calc R U . . .
C11 C -0.0697(2) 0.3267(2) 0.46040(19) 0.0481(6) Uani 1 1 d . . . . .
C12 C -0.0787(3) 0.4455(2) 0.4105(3) 0.0651(8) Uani 1 1 d . . . . .
H12A H -0.0330 0.4625 0.4446 0.098 Uiso 1 1 calc R U . . .
H12B H -0.1654 0.4944 0.4164 0.098 Uiso 1 1 calc R U . . .
H12C H -0.0435 0.4576 0.3380 0.098 Uiso 1 1 calc R U . . .
C13 C 0.1778(2) 0.0368(2) 0.5231(2) 0.0568(7) Uani 1 1 d . . . . .
H13A H 0.1666 -0.0347 0.5608 0.085 Uiso 1 1 calc R U . . .
H13B H 0.2269 0.0481 0.5589 0.085 Uiso 1 1 calc R U . . .
H13C H 0.2205 0.0371 0.4537 0.085 Uiso 1 1 calc R U . . .
C14 C 0.5096(2) 0.1919(2) 0.23252(19) 0.0519(6) Uani 1 1 d . . . . .
C15 C 0.5482(3) 0.2645(3) 0.1420(2) 0.0743(9) Uani 1 1 d . . . . .
C16 C 0.6423(4) 0.2170(5) 0.0723(3) 0.1040(16) Uani 1 1 d . . . . .
H16A H 0.6694 0.2645 0.0096 0.125 Uiso 1 1 calc R U . . .
C17 C 0.6956(4) 0.1058(6) 0.0914(4) 0.1126(18) Uani 1 1 d . . . . .
H17A H 0.7587 0.0763 0.0422 0.135 Uiso 1 1 calc R U . . .
C18 C 0.6590(3) 0.0347(4) 0.1820(3) 0.0894(12) Uani 1 1 d . . . . .
H18A H 0.6981 -0.0434 0.1953 0.107 Uiso 1 1 calc R U . . .
C19 C 0.5653(3) 0.0767(3) 0.2540(2) 0.0623(7) Uani 1 1 d . . . . .
C20 C 0.5203(3) 0.0001(3) 0.3506(3) 0.0774(9) Uani 1 1 d . . . . .
H20A H 0.5708 -0.0774 0.3538 0.116 Uiso 1 1 calc R U . . .
H20B H 0.4341 0.0134 0.3506 0.116 Uiso 1 1 calc R U . . .
H20C H 0.5267 0.0142 0.4102 0.116 Uiso 1 1 calc R U . . .
C21 C 0.4923(4) 0.3882(4) 0.1203(3) 0.1109(16) Uani 1 1 d . . . . .
H21A H 0.5560 0.4209 0.0836 0.166 Uiso 1 1 calc R U . . .
H21B H 0.4576 0.4053 0.1851 0.166 Uiso 1 1 calc R U . . .
H21C H 0.4268 0.4192 0.0781 0.166 Uiso 1 1 calc R U . . .
C22 C 0.3185(3) 0.1204(3) 0.1536(3) 0.0782(10) Uani 1 1 d . . . . .
H22A H 0.3893 0.1411 0.1312 0.094 Uiso 1 1 calc R U . . .
C23 C 0.3201(4) 0.0372(3) 0.1263(3) 0.0856(11) Uani 1 1 d D . . . .
H23A H 0.3932 -0.0008 0.0890 0.103 Uiso 1 1 calc R U . . .
C24 C 0.2157(4) 0.0053(3) 0.1518(3) 0.0916(12) Uani 1 1 d . . . . .
H24A H 0.2304 -0.0659 0.2086 0.110 Uiso 1 1 calc R U . . .
H24B H 0.2061 -0.0075 0.0919 0.110 Uiso 1 1 calc R U . . .
C25 C 0.0987(3) 0.0900(2) 0.1831(2) 0.0569(7) Uani 1 1 d . . . . .
C26 C -0.0172(4) 0.0881(3) 0.1866(2) 0.0689(9) Uani 1 1 d . . . . .
H26A H -0.0214 0.0350 0.1634 0.083 Uiso 1 1 calc R U . . .
C27 C -0.1246(3) 0.1604(3) 0.2223(2) 0.0703(9) Uani 1 1 d . . . . .
H27A H -0.2021 0.1573 0.2244 0.084 Uiso 1 1 calc R U . . .
C28 C -0.1176(3) 0.2371(3) 0.2549(2) 0.0638(8) Uani 1 1 d . . . . .
H28A H -0.1911 0.2869 0.2810 0.077 Uiso 1 1 calc R U . . .
C29 C -0.0052(2) 0.2431(2) 0.25043(19) 0.0513(6) Uani 1 1 d . . . . .
H29A H -0.0035 0.2989 0.2714 0.062 Uiso 1 1 calc R U . . .
C30 C 0.1057(2) 0.1699(2) 0.21607(17) 0.0456(5) Uani 1 1 d . . . . .
C31 C 0.1554(3) 0.4337(3) 0.0862(2) 0.0604(7) Uani 1 1 d . . . . .
H31A H 0.1664 0.3659 0.0779 0.072 Uiso 1 1 calc R U . . .
C32 C 0.1180(4) 0.5326(3) 0.0053(2) 0.0787(10) Uani 1 1 d . . . . .
H32A H 0.1081 0.5308 -0.0573 0.094 Uiso 1 1 calc R U . . .
C33 C 0.0962(3) 0.6305(3) 0.0177(2) 0.0768(9) Uani 1 1 d . . . . .
H33A H 0.0666 0.6986 -0.0349 0.092 Uiso 1 1 calc R U . . .
C34 C 0.1175(3) 0.6311(2) 0.1084(2) 0.0594(7) Uani 1 1 d . . . . .
C35 C 0.1006(3) 0.7296(2) 0.1260(3) 0.0751(9) Uani 1 1 d . . . . .
H35A H 0.0694 0.7996 0.0761 0.090 Uiso 1 1 calc R U . . .
C36 C 0.1278(3) 0.7258(3) 0.2121(3) 0.0767(10) Uani 1 1 d . . . . .
H36A H 0.1155 0.7928 0.2226 0.092 Uiso 1 1 calc R U . . .
C37 C 0.1746(3) 0.6231(3) 0.2867(2) 0.0672(8) Uani 1 1 d . . . . .
H37A H 0.1957 0.6211 0.3465 0.081 Uiso 1 1 calc R U . . .
C38 C 0.1900(3) 0.5258(2) 0.2741(2) 0.0539(6) Uani 1 1 d . . . . .
H38A H 0.2203 0.4569 0.3256 0.065 Uiso 1 1 calc R U . . .
C39 C 0.1609(2) 0.5279(2) 0.18495(18) 0.0467(5) Uani 1 1 d . . . . .
N1 N 0.15664(17) 0.26400(15) 0.42571(14) 0.0381(4) Uani 1 1 d . . . . .
N2 N 0.40593(18) 0.23612(16) 0.30177(15) 0.0436(4) Uani 1 1 d . . . . .
N3 N 0.21688(19) 0.17760(18) 0.21369(16) 0.0483(5) Uani 1 1 d . . . . .
N4 N 0.17618(19) 0.42981(17) 0.17351(15) 0.0474(5) Uani 1 1 d . . . . .
C40 C 0.2295(10) 0.2824(11) 0.8568(9) 0.175(5) Uani 0.601(8) 1 d D U P A 1
H40A H 0.2341 0.2308 0.9268 0.263 Uiso 0.601(8) 1 calc R U P A 1
H40B H 0.2183 0.2486 0.8135 0.263 Uiso 0.601(8) 1 calc R U P A 1
H40C H 0.1596 0.3518 0.8572 0.263 Uiso 0.601(8) 1 calc R U P A 1
C41 C 0.3468(9) 0.3066(9) 0.8150(11) 0.263(8) Uani 0.601(8) 1 d DG U P A 1
C42 C 0.4178(13) 0.3136(12) 0.8713(8) 0.244(7) Uani 0.601(8) 1 d DG U P A 1
H42 H 0.3982 0.2947 0.9438 0.293 Uiso 0.601(8) 1 calc R U P A 1
C43 C 0.5174(13) 0.3481(13) 0.8215(13) 0.272(8) Uani 0.601(8) 1 d G U P A 1
H43 H 0.5659 0.3529 0.8599 0.326 Uiso 0.601(8) 1 calc R U P A 1
C44 C 0.5461(11) 0.3757(12) 0.7154(13) 0.334(9) Uani 0.601(8) 1 d G U P A 1
H44 H 0.6142 0.3993 0.6813 0.400 Uiso 0.601(8) 1 calc R U P A 1
C45 C 0.4752(15) 0.3688(14) 0.6591(9) 0.317(9) Uani 0.601(8) 1 d G U P A 1
H45 H 0.4948 0.3876 0.5866 0.380 Uiso 0.601(8) 1 calc R U P A 1
C46 C 0.3755(13) 0.3342(13) 0.7090(11) 0.294(8) Uani 0.601(8) 1 d DG U P A 1
H46 H 0.3270 0.3295 0.6705 0.353 Uiso 0.601(8) 1 calc R U P A 1
C47 C 0.4944(19) 0.4819(19) 0.6425(18) 0.253(11) Uani 0.399(8) 1 d D U P A 2
H47A H 0.5549 0.4892 0.6698 0.379 Uiso 0.399(8) 1 calc R U P A 2
H47B H 0.4302 0.5549 0.6199 0.379 Uiso 0.399(8) 1 calc R U P A 2
H47C H 0.5357 0.4533 0.5843 0.379 Uiso 0.399(8) 1 calc R U P A 2
C48 C 0.4399(19) 0.4068(17) 0.7207(14) 0.293(13) Uani 0.399(8) 1 d DG U P A 2
C49 C 0.5048(17) 0.2939(19) 0.7346(18) 0.297(13) Uani 0.399(8) 1 d DG U P A 2
H49 H 0.5837 0.2700 0.6958 0.356 Uiso 0.399(8) 1 calc R U P A 2
C50 C 0.454(3) 0.2161(15) 0.805(2) 0.348(14) Uani 0.399(8) 1 d DG U P A 2
H50 H 0.4986 0.1390 0.8150 0.417 Uiso 0.399(8) 1 calc R U P A 2
C51 C 0.339(3) 0.251(2) 0.8622(16) 0.326(14) Uani 0.399(8) 1 d G U P A 2
H51 H 0.3043 0.1980 0.9105 0.391 Uiso 0.399(8) 1 calc R U P A 2
C52 C 0.274(2) 0.364(3) 0.8482(18) 0.353(14) Uani 0.399(8) 1 d G U P A 2
H52 H 0.1951 0.3879 0.8870 0.424 Uiso 0.399(8) 1 calc R U P A 2
C53 C 0.325(2) 0.4418(17) 0.7774(19) 0.319(13) Uani 0.399(8) 1 d DG U P A 2
H53 H 0.2802 0.5189 0.7679 0.383 Uiso 0.399(8) 1 calc R U P A 2

loop_
_atom_site_aniso_label
_atom_site_aniso_U_11
_atom_site_aniso_U_22
_atom_site_aniso_U_33
_atom_site_aniso_U_23
_atom_site_aniso_U_13
_atom_site_aniso_U_12
Zn1 0.04126(16) 0.04384(16) 0.03868(15) -0.01034(11) -0.00821(11) -0.01625(12)
C1 0.0548(15) 0.0595(15) 0.0457(13) -0.0207(12) -0.0070(11) -0.0215(12)
C2 0.0434(12) 0.0347(11) 0.0418(12) -0.0113(9) -0.0104(9) -0.0102(9)
C3 0.0463(13) 0.0448(12) 0.0454(12) -0.0115(10) -0.0123(10) -0.0176(10)
C4 0.0412(12) 0.0439(12) 0.0464(12) -0.0037(10) -0.0123(10) -0.0179(10)
C5 0.0489(15) 0.084(2) 0.0653(17) -0.0241(15) -0.0121(13) -0.0273(15)
C6 0.0412(12) 0.0458(12) 0.0365(11) -0.0152(9) -0.0030(9) -0.0176(10)
C7 0.0481(13) 0.0483(13) 0.0410(12) -0.0128(10) -0.0070(10) -0.0204(11)
C8 0.0596(16) 0.0616(16) 0.0508(14) -0.0141(12) -0.0011(12) -0.0350(14)
C9 0.0507(15) 0.082(2) 0.0653(17) -0.0342(15) 0.0070(13) -0.0366(15)
C10 0.0387(13) 0.0710(18) 0.0629(16) -0.0352(14) -0.0017(11) -0.0145(12)
C11 0.0454(13) 0.0519(14) 0.0499(13) -0.0222(11) -0.0063(10) -0.0145(11)
C12 0.0508(16) 0.0466(15) 0.088(2) -0.0214(14) -0.0140(14) -0.0060(12)
C13 0.0538(15) 0.0424(13) 0.0690(17) -0.0082(12) -0.0132(13) -0.0180(12)
C14 0.0388(12) 0.0749(18) 0.0413(12) -0.0153(12) -0.0054(10) -0.0225(12)
C15 0.0547(17) 0.115(3) 0.0474(15) -0.0058(16) -0.0051(13) -0.0442(18)
C16 0.067(2) 0.199(5) 0.0486(18) -0.027(3) 0.0088(17) -0.072(3)
C17 0.068(2) 0.217(6) 0.082(3) -0.094(4) 0.019(2) -0.053(3)
C18 0.0559(19) 0.127(3) 0.101(3) -0.074(3) 0.0013(18) -0.020(2)
C19 0.0470(15) 0.079(2) 0.0634(17) -0.0340(15) -0.0055(13) -0.0151(14)
C20 0.077(2) 0.0531(17) 0.083(2) -0.0182(16) -0.0117(17) -0.0086(16)
C21 0.089(3) 0.112(3) 0.092(3) 0.034(2) -0.011(2) -0.061(3)
C22 0.0575(18) 0.103(3) 0.096(2) -0.062(2) -0.0030(17) -0.0254(18)
C23 0.076(2) 0.094(3) 0.099(3) -0.064(2) -0.0067(19) -0.014(2)
C24 0.115(3) 0.076(2) 0.103(3) -0.050(2) -0.006(2) -0.039(2)
C25 0.0768(19) 0.0537(15) 0.0498(14) -0.0117(12) -0.0129(13) -0.0334(14)
C26 0.101(3) 0.076(2) 0.0541(16) -0.0061(14) -0.0231(16) -0.059(2)
C27 0.071(2) 0.099(2) 0.0524(16) -0.0053(16) -0.0169(14) -0.0527(19)
C28 0.0554(17) 0.092(2) 0.0486(15) -0.0171(15) -0.0094(12) -0.0338(16)
C29 0.0529(15) 0.0646(16) 0.0418(13) -0.0161(12) -0.0091(11) -0.0248(13)
C30 0.0574(15) 0.0487(13) 0.0367(11) -0.0063(10) -0.0127(10) -0.0267(12)
C31 0.0718(19) 0.0636(17) 0.0473(14) -0.0051(12) -0.0215(13) -0.0285(15)
C32 0.100(3) 0.086(2) 0.0477(16) 0.0057(15) -0.0304(17) -0.042(2)
C33 0.083(2) 0.068(2) 0.0586(18) 0.0131(15) -0.0254(16) -0.0291(18)
C34 0.0516(15) 0.0489(14) 0.0575(16) 0.0005(12) -0.0020(12) -0.0191(12)
C35 0.074(2) 0.0457(15) 0.079(2) -0.0030(15) 0.0052(17) -0.0228(15)
C36 0.080(2) 0.0481(16) 0.091(2) -0.0239(16) 0.0198(19) -0.0306(16)
C37 0.080(2) 0.0634(18) 0.0629(17) -0.0257(15) 0.0087(15) -0.0361(16)
C38 0.0621(16) 0.0460(14) 0.0511(14) -0.0114(11) -0.0044(12) -0.0229(12)
C39 0.0426(13) 0.0437(12) 0.0451(13) -0.0066(10) -0.0022(10) -0.0167(10)
N1 0.0385(10) 0.0371(9) 0.0384(9) -0.0095(8) -0.0076(7) -0.0141(8)
N2 0.0416(10) 0.0470(11) 0.0390(10) -0.0069(8) -0.0059(8) -0.0187(9)
N3 0.0445(11) 0.0543(12) 0.0511(12) -0.0213(10) -0.0075(9) -0.0175(9)
N4 0.0511(12) 0.0481(11) 0.0395(10) -0.0041(8) -0.0124(9) -0.0195(9)
C40 0.158(9) 0.241(13) 0.160(9) -0.085(8) -0.055(7) -0.061(8)
C41 0.218(10) 0.344(15) 0.262(11) -0.107(10) -0.050(8) -0.110(10)
C42 0.219(11) 0.327(14) 0.238(11) -0.102(9) -0.050(8) -0.121(10)
C43 0.248(12) 0.366(15) 0.257(12) -0.102(10) -0.045(9) -0.150(11)
C44 0.324(14) 0.412(17) 0.307(12) -0.107(11) -0.048(9) -0.173(12)
C45 0.291(13) 0.385(16) 0.313(12) -0.134(10) -0.037(9) -0.137(11)
C46 0.284(13) 0.372(16) 0.269(11) -0.124(10) -0.035(8) -0.138(11)
C47 0.181(15) 0.198(15) 0.335(19) -0.066(13) -0.098(13) -0.004(11)
C48 0.294(16) 0.267(14) 0.316(17) -0.097(10) -0.058(11) -0.084(10)
C49 0.310(16) 0.253(14) 0.304(18) -0.087(10) -0.050(12) -0.075(10)
C50 0.353(17) 0.288(15) 0.355(19) -0.093(11) -0.021(12) -0.097(11)
C51 0.339(17) 0.285(16) 0.341(19) -0.105(11) -0.031(13) -0.103(11)
C52 0.373(17) 0.295(15) 0.359(19) -0.112(11) -0.016(13) -0.104(11)
C53 0.325(16) 0.271(15) 0.344(18) -0.117(11) -0.021(12) -0.090(10)

loop_
_atom_type_symbol
_atom_type_description
_atom_type_scat_dispersion_real
_atom_type_scat_dispersion_imag
_atom_type_scat_source
C C 0.0033 0.0016 'International Tables Vol C Tables 4.2.6.8 and 6.1.1.4'
H H 0.0000 0.0000 'International Tables Vol C Tables 4.2.6.8 and 6.1.1.4'
N N 0.0061 0.0033 'International Tables Vol C Tables 4.2.6.8 and 6.1.1.4'
Zn Zn 0.2839 1.4301 'International Tables Vol C Tables 4.2.6.8 and 6.1.1.4'

loop_
_geom_angle_atom_site_label_1
_geom_angle_atom_site_label_2
_geom_angle_atom_site_label_3
_geom_angle
N3 Zn1 N1 123.48(8)
N3 Zn1 N2 119.01(8)
N1 Zn1 N2 96.30(8)
N3 Zn1 N4 100.61(8)
N1 Zn1 N4 111.25(8)
N2 Zn1 N4 105.40(8)
C2 C1 H1A 109.5
C2 C1 H1B 109.5
H1A C1 H1B 109.5
C2 C1 H1C 109.5
H1A C1 H1C 109.5
H1B C1 H1C 109.5
N1 C2 C3 124.8(2)
N1 C2 C1 119.3(2)
C3 C2 C1 115.8(2)
C4 C3 C2 128.8(2)
C4 C3 H3A 115.6
C2 C3 H3A 115.6
N2 C4 C3 124.6(2)
N2 C4 C5 119.2(2)
C3 C4 C5 116.2(2)
C4 C5 H5A 109.5
C4 C5 H5B 109.5
H5A C5 H5B 109.5
C4 C5 H5C 109.5
H5A C5 H5C 109.5
H5B C5 H5C 109.5
C11 C6 C7 121.0(2)
C11 C6 N1 120.2(2)
C7 C6 N1 118.7(2)
C8 C7 C6 118.8(2)
C8 C7 C13 120.8(2)
C6 C7 C13 120.4(2)
C9 C8 C7 120.7(3)
C9 C8 H8A 119.7
C7 C8 H8A 119.7
C10 C9 C8 119.7(2)
C10 C9 H9A 120.1
C8 C9 H9A 120.1
C9 C10 C11 121.5(3)
C9 C10 H10A 119.2
C11 C10 H10A 119.2
C10 C11 C6 118.2(2)
C10 C11 C12 120.9(2)
C6 C11 C12 120.9(2)
C11 C12 H12A 109.5
C11 C12 H12B 109.5
H12A C12 H12B 109.5
C11 C12 H12C 109.5
H12A C12 H12C 109.5
H12B C12 H12C 109.5
C7 C13 H13A 109.5
C7 C13 H13B 109.5
H13A C13 H13B 109.5
C7 C13 H13C 109.5
H13A C13 H13C 109.5
H13B C13 H13C 109.5
C19 C14 C15 121.4(3)
C19 C14 N2 119.0(2)
C15 C14 N2 119.5(3)
C14 C15 C16 117.3(4)
C14 C15 C21 121.7(3)
C16 C15 C21 121.1(4)
C17 C16 C15 121.9(4)
C17 C16 H16A 119.0
C15 C16 H16A 119.0
C16 C17 C18 120.4(4)
C16 C17 H17A 119.8
C18 C17 H17A 119.8
C17 C18 C19 120.5(4)
C17 C18 H18A 119.8
C19 C18 H18A 119.8
C18 C19 C14 118.5(3)
C18 C19 C20 120.9(3)
C14 C19 C20 120.5(3)
C19 C20 H20A 109.5
C19 C20 H20B 109.5
H20A C20 H20B 109.5
C19 C20 H20C 109.5
H20A C20 H20C 109.5
H20B C20 H20C 109.5
C15 C21 H21A 109.5
C15 C21 H21B 109.5
H21A C21 H21B 109.5
C15 C21 H21C 109.5
H21A C21 H21C 109.5
H21B C21 H21C 109.5
C23 C22 N3 123.2(3)
C23 C22 H22A 118.4
N3 C22 H22A 118.4
C22 C23 C24 122.0(3)
C22 C23 H23A 119.0
C24 C23 H23A 119.0
C23 C24 C25 113.3(3)
C23 C24 H24A 108.9
C25 C24 H24A 108.9
C23 C24 H24B 108.9
C25 C24 H24B 108.9
H24A C24 H24B 107.7
C26 C25 C30 119.3(3)
C26 C25 C24 121.9(3)
C30 C25 C24 118.8(3)
C27 C26 C25 122.3(3)
C27 C26 H26A 118.9
C25 C26 H26A 118.9
C28 C27 C26 118.4(3)
C28 C27 H27A 120.8
C26 C27 H27A 120.8
C27 C28 C29 121.0(3)
C27 C28 H28A 119.5
C29 C28 H28A 119.5
C28 C29 C30 122.0(3)
C28 C29 H29A 119.0
C30 C29 H29A 119.0
N3 C30 C29 120.4(2)
N3 C30 C25 122.5(2)
C29 C30 C25 117.1(2)
N4 C31 C32 123.5(3)
N4 C31 H31A 118.3
C32 C31 H31A 118.3
C33 C32 C31 119.1(3)
C33 C32 H32A 120.5
C31 C32 H32A 120.5
C32 C33 C34 119.7(3)
C32 C33 H33A 120.2
C34 C33 H33A 120.2
C33 C34 C39 118.3(3)
C33 C34 C35 123.2(3)
C39 C34 C35 118.5(3)
C36 C35 C34 121.1(3)
C36 C35 H35A 119.4
C34 C35 H35A 119.4
C35 C36 C37 120.3(3)
C35 C36 H36A 119.8
C37 C36 H36A 119.8
C38 C37 C36 120.7(3)
C38 C37 H37A 119.7
C36 C37 H37A 119.7
C37 C38 C39 120.0(3)
C37 C38 H38A 120.0
C39 C38 H38A 120.0
N4 C39 C38 119.4(2)
N4 C39 C34 121.3(2)
C38 C39 C34 119.3(2)
C2 N1 C6 117.43(19)
C2 N1 Zn1 120.95(16)
C6 N1 Zn1 120.92(14)
C4 N2 C14 119.5(2)
C4 N2 Zn1 121.09(16)
C14 N2 Zn1 119.16(15)
C30 N3 C22 115.0(2)
C30 N3 Zn1 124.35(16)
C22 N3 Zn1 120.59(18)
C31 N4 C39 118.0(2)
C31 N4 Zn1 114.68(18)
C39 N4 Zn1 127.28(16)
C41 C40 H40A 109.5
C41 C40 H40B 109.5
H40A C40 H40B 109.5
C41 C40 H40C 109.5
H40A C40 H40C 109.5
H40B C40 H40C 109.5
C42 C41 C46 120.0
C42 C41 C40 125.9(10)
C46 C41 C40 113.8(10)
C43 C42 C41 120.0
C43 C42 H42 120.0
C41 C42 H42 120.0
C44 C43 C42 120.0
C44 C43 H43 120.0
C42 C43 H43 120.0
C43 C44 C45 120.0
C43 C44 H44 120.0
C45 C44 H44 120.0
C46 C45 C44 120.0
C46 C45 H45 120.0
C44 C45 H45 120.0
C45 C46 C41 120.0
C45 C46 H46 120.0
C41 C46 H46 120.0
C48 C47 H47A 109.5
C48 C47 H47B 109.5
H47A C47 H47B 109.5
C48 C47 H47C 109.5
H47A C47 H47C 109.5
H47B C47 H47C 109.5
C49 C48 C53 120.0
C49 C48 C47 116.8(15)
C53 C48 C47 123.1(15)
C50 C49 C48 120.0
C50 C49 H49 120.0
C48 C49 H49 120.0
C49 C50 C51 120.0
C49 C50 H50 120.0
C51 C50 H50 120.0
C50 C51 C52 120.0
C50 C51 H51 120.0
C52 C51 H51 120.0
C53 C52 C51 120.0
C53 C52 H52 120.0
C51 C52 H52 120.0
C52 C53 C48 120.0
C52 C53 H53 120.0
C48 C53 H53 120.0

loop_
_geom_bond_atom_site_label_1
_geom_bond_atom_site_label_2
_geom_bond_distance
Zn1 N3 1.949(2)
Zn1 N1 1.9991(18)
Zn1 N2 2.003(2)
Zn1 N4 2.177(2)
C1 C2 1.513(3)
C1 H1A 0.9800
C1 H1B 0.9800
C1 H1C 0.9800
C2 N1 1.328(3)
C2 C3 1.404(3)
C3 C4 1.401(3)
C3 H3A 0.9500
C4 N2 1.326(3)
C4 C5 1.513(3)
C5 H5A 0.9800
C5 H5B 0.9800
C5 H5C 0.9800
C6 C11 1.398(3)
C6 C7 1.398(3)
C6 N1 1.436(3)
C7 C8 1.388(4)
C7 C13 1.507(3)
C8 C9 1.380(4)
C8 H8A 0.9500
C9 C10 1.379(4)
C9 H9A 0.9500
C10 C11 1.385(4)
C10 H10A 0.9500
C11 C12 1.497(4)
C12 H12A 0.9800
C12 H12B 0.9800
C12 H12C 0.9800
C13 H13A 0.9800
C13 H13B 0.9800
C13 H13C 0.9800
C14 C19 1.396(4)
C14 C15 1.398(4)
C14 N2 1.431(3)
C15 C16 1.400(6)
C15 C21 1.499(6)
C16 C17 1.350(7)
C16 H16A 0.9500
C17 C18 1.378(7)
C17 H17A 0.9500
C18 C19 1.390(4)
C18 H18A 0.9500
C19 C20 1.503(5)
C20 H20A 0.9800
C20 H20B 0.9800
C20 H20C 0.9800
C21 H21A 0.9800
C21 H21B 0.9800
C21 H21C 0.9800
C22 C23 1.358(5)
C22 N3 1.410(4)
C22 H22A 0.9500
C23 C24 1.422(5)
C23 H23A 0.9500
C24 C25 1.494(5)
C24 H24A 0.9900
C24 H24B 0.9900
C25 C26 1.402(4)
C25 C30 1.414(3)
C26 C27 1.371(5)
C26 H26A 0.9500
C27 C28 1.368(4)
C27 H27A 0.9500
C28 C29 1.383(4)
C28 H28A 0.9500
C29 C30 1.392(4)
C29 H29A 0.9500
C30 N3 1.387(3)
C31 N4 1.323(3)
C31 C32 1.403(4)
C31 H31A 0.9500
C32 C33 1.355(5)
C32 H32A 0.9500
C33 C34 1.400(5)
C33 H33A 0.9500
C34 C39 1.415(3)
C34 C35 1.417(4)
C35 C36 1.343(5)
C35 H35A 0.9500
C36 C37 1.405(5)
C36 H36A 0.9500
C37 C38 1.369(4)
C37 H37A 0.9500
C38 C39 1.407(4)
C38 H38A 0.9500
C39 N4 1.374(3)
C40 C41 1.502(11)
C40 H40A 0.9800
C40 H40B 0.9800
C40 H40C 0.9800
C41 C42 1.3900
C41 C46 1.3900
C42 C43 1.3900
C42 H42 0.9500
C43 C44 1.3900
C43 H43 0.9500
C44 C45 1.3900
C44 H44 0.9500
C45 C46 1.3900
C45 H45 0.9500
C46 H46 0.9500
C47 C48 1.427(15)
C47 H47A 0.9800
C47 H47B 0.9800
C47 H47C 0.9800
C48 C49 1.3900
C48 C53 1.3900
C49 C50 1.3900
C49 H49 0.9500
C50 C51 1.3900
C50 H50 0.9500
C51 C52 1.3900
C51 H51 0.9500
C52 C53 1.3900
C52 H52 0.9500
C53 H53 0.9500

loop_
_geom_torsion_atom_site_label_1
_geom_torsion_atom_site_label_2
_geom_torsion_atom_site_label_3
_geom_torsion_atom_site_label_4
_geom_torsion
N1 C2 C3 C4 -15.8(4)
C1 C2 C3 C4 162.5(2)
C2 C3 C4 N2 13.0(4)
C2 C3 C4 C5 -165.4(2)
C11 C6 C7 C8 -1.1(3)
N1 C6 C7 C8 -179.1(2)
C11 C6 C7 C13 178.3(2)
N1 C6 C7 C13 0.3(3)
C6 C7 C8 C9 1.8(4)
C13 C7 C8 C9 -177.6(2)
C7 C8 C9 C10 -1.0(4)
C8 C9 C10 C11 -0.6(4)
C9 C10 C11 C6 1.2(4)
C9 C10 C11 C12 -178.2(3)
C7 C6 C11 C10 -0.4(3)
N1 C6 C11 C10 177.6(2)
C7 C6 C11 C12 179.1(2)
N1 C6 C11 C12 -3.0(4)
C19 C14 C15 C16 2.0(4)
N2 C14 C15 C16 -174.0(3)
C19 C14 C15 C21 -177.5(3)
N2 C14 C15 C21 6.5(4)
C14 C15 C16 C17 -1.0(6)
C21 C15 C16 C17 178.5(4)
C15 C16 C17 C18 -0.6(7)
C16 C17 C18 C19 1.1(6)
C17 C18 C19 C14 -0.1(5)
C17 C18 C19 C20 176.8(3)
C15 C14 C19 C18 -1.5(4)
N2 C14 C19 C18 174.5(3)
C15 C14 C19 C20 -178.5(3)
N2 C14 C19 C20 -2.4(4)
N3 C22 C23 C24 3.5(6)
C22 C23 C24 C25 16.3(6)
C23 C24 C25 C26 163.9(3)
C23 C24 C25 C30 -20.1(5)
C30 C25 C26 C27 -0.9(4)
C24 C25 C26 C27 175.1(3)
C25 C26 C27 C28 0.4(4)
C26 C27 C28 C29 1.1(4)
C27 C28 C29 C30 -2.1(4)
C28 C29 C30 N3 -179.3(2)
C28 C29 C30 C25 1.6(4)
C26 C25 C30 N3 -179.2(2)
C24 C25 C30 N3 4.7(4)
C26 C25 C30 C29 -0.1(4)
C24 C25 C30 C29 -176.2(3)
N4 C31 C32 C33 -3.1(5)
C31 C32 C33 C34 3.4(5)
C32 C33 C34 C39 -0.3(5)
C32 C33 C34 C35 178.0(3)
C33 C34 C35 C36 -176.7(3)
C39 C34 C35 C36 1.6(5)
C34 C35 C36 C37 0.3(5)
C35 C36 C37 C38 -1.7(5)
C36 C37 C38 C39 1.1(4)
C37 C38 C39 N4 -179.7(2)
C37 C38 C39 C34 0.9(4)
C33 C34 C39 N4 -3.2(4)
C35 C34 C39 N4 178.4(2)
C33 C34 C39 C38 176.2(3)
C35 C34 C39 C38 -2.2(4)
C3 C2 N1 C6 169.5(2)
C1 C2 N1 C6 -8.7(3)
C3 C2 N1 Zn1 -1.0(3)
C1 C2 N1 Zn1 -179.24(16)
C11 C6 N1 C2 97.9(3)
C7 C6 N1 C2 -84.1(3)
C11 C6 N1 Zn1 -91.6(2)
C7 C6 N1 Zn1 86.4(2)
C3 C4 N2 C14 -169.1(2)
C5 C4 N2 C14 9.3(3)
C3 C4 N2 Zn1 5.8(3)
C5 C4 N2 Zn1 -175.85(19)
C19 C14 N2 C4 87.1(3)
C15 C14 N2 C4 -96.8(3)
C19 C14 N2 Zn1 -87.9(3)
C15 C14 N2 Zn1 88.2(3)
C29 C30 N3 C22 -164.0(3)
C25 C30 N3 C22 15.0(4)
C29 C30 N3 Zn1 14.0(3)
C25 C30 N3 Zn1 -166.88(19)
C23 C22 N3 C30 -19.8(5)
C23 C22 N3 Zn1 162.1(3)
C32 C31 N4 C39 -0.4(4)
C32 C31 N4 Zn1 -178.9(3)
C38 C39 N4 C31 -175.9(2)
C34 C39 N4 C31 3.6(4)
C38 C39 N4 Zn1 2.4(3)
C34 C39 N4 Zn1 -178.11(18)
C46 C41 C42 C43 0.0
C40 C41 C42 C43 -173.2(8)
C41 C42 C43 C44 0.0
C42 C43 C44 C45 0.0
C43 C44 C45 C46 0.0
C44 C45 C46 C41 0.0
C42 C41 C46 C45 0.0
C40 C41 C46 C45 174.0(7)
C53 C48 C49 C50 0.0
C47 C48 C49 C50 -176.5(8)
C48 C49 C50 C51 0.0
C49 C50 C51 C52 0.0
C50 C51 C52 C53 0.0
C51 C52 C53 C48 0.0
C49 C48 C53 C52 0.0
C47 C48 C53 C52 176.2(9)
